data_4327256
loop_
_publ_author_name
'Alan M. Stolzenberg'
'Sarah R. Workman'
'Jessica E. Gutshall'
'Jeffrey L. Petersen'
'Novruz Akhmedov'

_publ_contact_author_address
;Department of Chemistry
West Virginia University
PO Box 6045
Morgantown, WV 26506-6045
;
_publ_contact_author_email astolzen@wvu.edu
_publ_contact_author_fax '304 293-4904'
_publ_contact_author_name 'Alan M. Stolzenberg'
_publ_contact_author_phone '304 293-3435 x6437'
_publ_section_title
;
 Syntheses and Characterization of Organo-Group 14 Cobaloxime Compounds
;
_journal_name_full 'Inorganic Chemistry'
_journal_page_first 6744
_journal_page_last 6754
_journal_paper_doi 10.1021/ic070251+
_journal_volume 46
_journal_year 2007
_chemical_formula_sum 'C39 H52 Co N5 O5 Sn'
_chemical_formula_weight 848.48
_chemical_name_common (4-t-BuPy)Co(DH)2(SnPh3)
_space_group_IT_number 14
_symmetry_cell_setting monoclinic
_symmetry_Int_Tables_number 14
_symmetry_space_group_name_Hall '-P 2ybc'
_symmetry_space_group_name_H-M 'P 1 21/c 1'
_atom_sites_solution_hydrogens geom
_atom_sites_solution_primary direct
_atom_sites_solution_secondary difmap
_audit_creation_method SHELXL-97
_cell_angle_alpha 90.00
_cell_angle_beta 96.6340(10)
_cell_angle_gamma 90.00
_cell_formula_units_Z 4
_cell_length_a 11.6443(6)
_cell_length_b 15.6085(8)
_cell_length_c 22.6354(12)
_cell_measurement_reflns_used 8930
_cell_measurement_temperature 295(2)
_cell_measurement_theta_max 27.56
_cell_measurement_theta_min 2.23
_cell_volume 4086.4(4)
_computing_structure_refinement 'SHELXL-97 (Sheldrick, 1997)'
_computing_structure_solution 'SHELXS-97 (Sheldrick, 1990)'
_diffrn_ambient_temperature 295(2)
_diffrn_measured_fraction_theta_full 0.988
_diffrn_measured_fraction_theta_max 0.988
_diffrn_radiation_monochromator graphite
_diffrn_radiation_probe x-ray
_diffrn_radiation_type MoK\a
_diffrn_radiation_wavelength 0.71073
_diffrn_reflns_av_R_equivalents 0.0325
_diffrn_reflns_av_sigmaI/netI 0.0393
_diffrn_reflns_limit_h_max 15
_diffrn_reflns_limit_h_min -13
_diffrn_reflns_limit_k_max 20
_diffrn_reflns_limit_k_min -20
_diffrn_reflns_limit_l_max 29
_diffrn_reflns_limit_l_min -29
_diffrn_reflns_number 28554
_diffrn_reflns_theta_full 27.52
_diffrn_reflns_theta_max 27.52
_diffrn_reflns_theta_min 1.59
_diffrn_source 'fine-focus sealed tube'
_exptl_absorpt_coefficient_mu 1.063
_exptl_absorpt_correction_type empirical
_exptl_absorpt_process_details SADABS
_exptl_crystal_colour orange-red
_exptl_crystal_density_diffrn 1.379
_exptl_crystal_F_000 1752
_exptl_crystal_recrystallization_method 'diethyl ether layered on methylene chloride'
_exptl_crystal_size_max 0.40
_exptl_crystal_size_mid 0.34
_exptl_crystal_size_min 0.28
_refine_diff_density_max 0.406
_refine_diff_density_min -0.260
_refine_diff_density_rms 0.059
_refine_ls_extinction_method none
_refine_ls_goodness_of_fit_ref 1.026
_refine_ls_hydrogen_treatment mixed
_refine_ls_matrix_type full
_refine_ls_number_parameters 502
_refine_ls_number_reflns 9291
_refine_ls_number_restraints 47
_refine_ls_restrained_S_all 1.031
_refine_ls_R_factor_all 0.0420
_refine_ls_R_factor_gt 0.0305
_refine_ls_shift/su_max 0.006
_refine_ls_shift/su_mean 0.000
_refine_ls_structure_factor_coef Fsqd
_refine_ls_weighting_details 'calc w=1/[\s^2^(Fo^2^)+(0.0353P)^2^+0.6256P] where P=(Fo^2^+2Fc^2^)/3'
_refine_ls_weighting_scheme calc
_refine_ls_wR_factor_gt 0.0725
_refine_ls_wR_factor_ref 0.0772
_reflns_number_gt 7586
_reflns_number_total 9291
_reflns_threshold_expression >2sigma(I)
_cod_data_source_file ic0702512B2B-file002_2.cif
_cod_data_source_block as307ccd
_cod_original_sg_symbol_H-M 'P 21/c'
_cod_database_code 4327256

loop_
_symmetry_equiv_pos_as_xyz
'x, y, z'
'-x, y+1/2, -z+1/2'
'-x, -y, -z'
'x, -y-1/2, z-1/2'

loop_
_atom_site_label
_atom_site_type_symbol
_atom_site_fract_x
_atom_site_fract_y
_atom_site_fract_z
_atom_site_U_iso_or_equiv
_atom_site_adp_type
_atom_site_occupancy
_atom_site_symmetry_multiplicity
_atom_site_calc_flag
_atom_site_refinement_flags
_atom_site_disorder_assembly
_atom_site_disorder_group
Sn1 Sn 0.208810(11) 0.720746(10) 1.092585(7) 0.03640(6) Uani 1 1 d . . .
Co1 Co 0.21618(2) 0.815282(19) 1.000851(13) 0.03174(7) Uani 1 1 d . . .
N1 N 0.13621(15) 0.72701(11) 0.95707(8) 0.0381(4) Uani 1 1 d . . .
N2 N 0.06515(13) 0.84823(12) 1.01112(8) 0.0353(4) Uani 1 1 d . . .
N3 N 0.29549(15) 0.90101(13) 1.04741(8) 0.0425(4) Uani 1 1 d . . .
N4 N 0.36726(15) 0.77707(13) 0.99595(9) 0.0447(5) Uani 1 1 d . . .
N5 N 0.21627(13) 0.88932(12) 0.92571(8) 0.0362(4) Uani 1 1 d . . .
O1 O 0.19050(15) 0.66320(11) 0.93149(8) 0.0532(4) Uani 1 1 d . . .
H2 H 0.139(4) 0.946(3) 1.060(2) 0.141(15) Uiso 1 1 d . . .
O2 O 0.04079(14) 0.91623(11) 1.04509(8) 0.0494(4) Uani 1 1 d . . .
O3 O 0.24297(16) 0.96601(11) 1.07124(8) 0.0556(4) Uani 1 1 d . . .
H4 H 0.309(4) 0.684(3) 0.950(2) 0.138(15) Uiso 1 1 d . . .
O4 O 0.39240(16) 0.70686(13) 0.96528(9) 0.0595(5) Uani 1 1 d . . .
C1 C 0.02418(19) 0.73382(15) 0.94883(11) 0.0432(5) Uani 1 1 d . . .
C2 C -0.01735(17) 0.80602(16) 0.98094(11) 0.0418(5) Uani 1 1 d . . .
C3 C 0.40851(19) 0.89854(19) 1.05068(12) 0.0533(7) Uani 1 1 d . . .
C4 C 0.45004(18) 0.8248(2) 1.02157(12) 0.0555(7) Uani 1 1 d . . .
C5 C -0.0534(2) 0.6727(2) 0.91250(14) 0.0697(8) Uani 1 1 d . . .
H5A H -0.0079 0.6359 0.8905 0.105 Uiso 1 1 calc R . .
H5B H -0.1072 0.7042 0.8854 0.105 Uiso 1 1 calc R . .
H5C H -0.0950 0.6388 0.9383 0.105 Uiso 1 1 calc R . .
C6 C -0.14271(18) 0.8289(2) 0.98005(14) 0.0658(8) Uani 1 1 d . . .
H6A H -0.1569 0.8484 1.0188 0.099 Uiso 1 1 calc R . .
H6B H -0.1894 0.7794 0.9693 0.099 Uiso 1 1 calc R . .
H6C H -0.1620 0.8736 0.9515 0.099 Uiso 1 1 calc R . .
C7 C 0.4829(3) 0.9678(2) 1.08129(15) 0.0840(11) Uani 1 1 d . . .
H7A H 0.4760 1.0189 1.0576 0.126 Uiso 1 1 calc R . .
H7B H 0.5621 0.9493 1.0863 0.126 Uiso 1 1 calc R . .
H7C H 0.4582 0.9794 1.1195 0.126 Uiso 1 1 calc R . .
C8 C 0.5750(2) 0.8018(3) 1.02089(18) 0.0950(13) Uani 1 1 d . . .
H8A H 0.5808 0.7436 1.0077 0.143 Uiso 1 1 calc R . .
H8B H 0.6149 0.8075 1.0602 0.143 Uiso 1 1 calc R . .
H8C H 0.6093 0.8394 0.9943 0.143 Uiso 1 1 calc R . .
C9 C 0.2668(2) 0.86393(16) 0.87850(11) 0.0490(6) Uani 1 1 d . . .
H9 H 0.3033 0.8108 0.8801 0.059 Uiso 1 1 calc R . .
C10 C 0.2678(2) 0.91205(18) 0.82787(11) 0.0544(6) Uani 1 1 d . . .
H10 H 0.3039 0.8907 0.7964 0.065 Uiso 1 1 calc R . .
C11 C 0.21576(18) 0.99219(16) 0.82292(11) 0.0438(5) Uani 1 1 d . A .
C12 C 0.1631(2) 1.01723(17) 0.87186(11) 0.0517(6) Uani 1 1 d . . .
H12 H 0.1258 1.0700 0.8714 0.062 Uiso 1 1 calc R . .
C13 C 0.16490(19) 0.96542(15) 0.92123(11) 0.0456(5) Uani 1 1 d . . .
H13 H 0.1282 0.9847 0.9531 0.055 Uiso 1 1 calc R . .
C14 C 0.2172(3) 1.04735(19) 0.76768(12) 0.0622(7) Uani 1 1 d D . .
C15 C 0.3446(5) 1.0616(7) 0.7564(4) 0.119(5) Uani 0.618(13) 1 d PD A 1
H15A H 0.3849 1.0078 0.7592 0.178 Uiso 0.618(13) 1 calc PR A 1
H15B H 0.3811 1.1005 0.7856 0.178 Uiso 0.618(13) 1 calc PR A 1
H15C H 0.3468 1.0853 0.7174 0.178 Uiso 0.618(13) 1 calc PR A 1
C16 C 0.1639(8) 0.9951(4) 0.7132(2) 0.098(3) Uani 0.618(13) 1 d PD A 1
H16A H 0.0828 0.9869 0.7155 0.147 Uiso 0.618(13) 1 calc PR A 1
H16B H 0.2014 0.9404 0.7129 0.147 Uiso 0.618(13) 1 calc PR A 1
H16C H 0.1744 1.0256 0.6774 0.147 Uiso 0.618(13) 1 calc PR A 1
C17 C 0.1576(12) 1.1300(5) 0.7692(4) 0.123(5) Uani 0.618(13) 1 d PD A 1
H17A H 0.1639 1.1605 0.7329 0.185 Uiso 0.618(13) 1 calc PR A 1
H17B H 0.1924 1.1631 0.8022 0.185 Uiso 0.618(13) 1 calc PR A 1
H17C H 0.0775 1.1204 0.7734 0.185 Uiso 0.618(13) 1 calc PR A 1
C15' C 0.272(2) 1.1338(8) 0.7883(6) 0.142(9) Uani 0.382(13) 1 d PD A 2
H15D H 0.2879 1.1665 0.7542 0.213 Uiso 0.382(13) 1 calc PR A 2
H15E H 0.3431 1.1236 0.8134 0.213 Uiso 0.382(13) 1 calc PR A 2
H15F H 0.2198 1.1650 0.8101 0.213 Uiso 0.382(13) 1 calc PR A 2
C16' C 0.0886(10) 1.0665(18) 0.7467(9) 0.204(16) Uani 0.382(13) 1 d PD A 2
H16D H 0.0820 1.0910 0.7075 0.305 Uiso 0.382(13) 1 calc PR A 2
H16E H 0.0592 1.1062 0.7736 0.305 Uiso 0.382(13) 1 calc PR A 2
H16F H 0.0450 1.0143 0.7458 0.305 Uiso 0.382(13) 1 calc PR A 2
C17' C 0.2802(15) 1.0086(3) 0.7221(5) 0.140(11) Uani 0.382(13) 1 d PD A 2
H17D H 0.2422 1.0225 0.6834 0.211 Uiso 0.382(13) 1 calc PR A 2
H17E H 0.2819 0.9475 0.7271 0.211 Uiso 0.382(13) 1 calc PR A 2
H17F H 0.3579 1.0303 0.7260 0.211 Uiso 0.382(13) 1 calc PR A 2
C18 C 0.04009(13) 0.66418(12) 1.09105(8) 0.0421(5) Uani 1 1 d R . .
C19 C -0.05162(13) 0.71114(12) 1.10717(8) 0.0541(6) Uani 1 1 d R . .
H19 H -0.0394 0.7677 1.1192 0.065 Uiso 1 1 calc R . .
C20 C -0.1615(2) 0.6766(2) 1.10595(16) 0.0731(9) Uani 1 1 d . . .
H20 H -0.2221 0.7101 1.1164 0.088 Uiso 1 1 calc R . .
C21 C -0.1803(2) 0.5937(2) 1.08935(16) 0.0785(10) Uani 1 1 d . . .
H21 H -0.2537 0.5700 1.0891 0.094 Uiso 1 1 calc R . .
C22 C -0.0926(3) 0.5453(2) 1.07322(16) 0.0793(10) Uani 1 1 d . . .
H22 H -0.1063 0.4888 1.0613 0.095 Uiso 1 1 calc R . .
C23 C 0.0172(2) 0.57932(18) 1.07429(13) 0.0591(7) Uani 1 1 d . . .
H23 H 0.0768 0.5450 1.0637 0.071 Uiso 1 1 calc R . .
C24 C 0.33686(18) 0.62066(17) 1.09615(11) 0.0476(6) Uani 1 1 d . . .
C25 C 0.3282(2) 0.55242(19) 1.05704(14) 0.0628(7) Uani 1 1 d . . .
H25 H 0.2654 0.5495 1.0277 0.075 Uiso 1 1 calc R . .
C26 C 0.4110(3) 0.4881(2) 1.06050(16) 0.0797(10) Uani 1 1 d . . .
H26 H 0.4021 0.4420 1.0343 0.096 Uiso 1 1 calc R . .
C27 C 0.5043(3) 0.4921(3) 1.10177(19) 0.0879(11) Uani 1 1 d . . .
H27 H 0.5601 0.4492 1.1037 0.105 Uiso 1 1 calc R . .
C28 C 0.5165(2) 0.5589(3) 1.14052(17) 0.0853(11) Uani 1 1 d . . .
H28 H 0.5811 0.5617 1.1688 0.102 Uiso 1 1 calc R . .
C29 C 0.4332(2) 0.6231(2) 1.13820(13) 0.0641(7) Uani 1 1 d . . .
H29 H 0.4423 0.6681 1.1652 0.077 Uiso 1 1 calc R . .
C30 C 0.2343(2) 0.78451(16) 1.17759(11) 0.0450(5) Uani 1 1 d . . .
C31 C 0.1617(2) 0.76685(19) 1.22025(12) 0.0596(7) Uani 1 1 d . . .
H31 H 0.1017 0.7279 1.2116 0.071 Uiso 1 1 calc R . .
C32 C 0.1762(3) 0.8058(2) 1.27567(13) 0.0715(8) Uani 1 1 d . . .
H32 H 0.1259 0.7927 1.3035 0.086 Uiso 1 1 calc R . .
C33 C 0.2627(3) 0.8624(2) 1.28961(14) 0.0803(10) Uani 1 1 d . . .
H33 H 0.2713 0.8890 1.3266 0.096 Uiso 1 1 calc R . .
C34 C 0.3375(3) 0.8804(3) 1.24907(15) 0.0936(12) Uani 1 1 d . . .
H34 H 0.3978 0.9189 1.2586 0.112 Uiso 1 1 calc R . .
C35 C 0.3234(3) 0.8412(2) 1.19350(13) 0.0768(10) Uani 1 1 d . . .
H35 H 0.3754 0.8535 1.1664 0.092 Uiso 1 1 calc R . .
O5 O 0.7390(3) 0.6809(3) 0.31910(17) 0.1285(11) Uani 1 1 d DU . .
C36 C 0.7942(8) 0.6137(5) 0.2938(4) 0.198(3) Uani 1 1 d DU . .
H36A H 0.7716 0.5604 0.3112 0.237 Uiso 1 1 calc R . .
H36B H 0.7676 0.6117 0.2516 0.237 Uiso 1 1 calc R . .
C37 C 0.9099(6) 0.6189(6) 0.3007(4) 0.250(5) Uani 1 1 d DU . .
H37A H 0.9339 0.6656 0.2774 0.376 Uiso 1 1 calc R . .
H37B H 0.9420 0.5664 0.2878 0.376 Uiso 1 1 calc R . .
H37C H 0.9368 0.6285 0.3419 0.376 Uiso 1 1 calc R . .
C38 C 0.6250(6) 0.6748(6) 0.3170(5) 0.222(4) Uani 1 1 d DU . .
H38A H 0.6068 0.6213 0.3356 0.267 Uiso 1 1 calc R . .
H38B H 0.5926 0.6720 0.2756 0.267 Uiso 1 1 calc R . .
C39 C 0.5723(6) 0.7388(6) 0.3433(4) 0.243(5) Uani 1 1 d DU . .
H39A H 0.5306 0.7157 0.3739 0.364 Uiso 1 1 calc R . .
H39B H 0.5194 0.7677 0.3142 0.364 Uiso 1 1 calc R . .
H39C H 0.6292 0.7788 0.3606 0.364 Uiso 1 1 calc R . .

loop_
_atom_site_aniso_label
_atom_site_aniso_U_11
_atom_site_aniso_U_22
_atom_site_aniso_U_33
_atom_site_aniso_U_23
_atom_site_aniso_U_13
_atom_site_aniso_U_12
Sn1 0.03688(8) 0.03854(9) 0.03362(9) 0.00180(6) 0.00342(6) 0.00060(6)
Co1 0.02950(12) 0.03341(16) 0.03263(16) -0.00022(12) 0.00494(11) 0.00238(11)
N1 0.0470(9) 0.0345(10) 0.0335(10) -0.0022(8) 0.0079(8) 0.0019(8)
N2 0.0353(8) 0.0382(10) 0.0332(10) 0.0009(8) 0.0073(7) 0.0070(7)
N3 0.0457(9) 0.0441(12) 0.0365(11) 0.0012(9) -0.0002(8) -0.0043(8)
N4 0.0375(8) 0.0525(13) 0.0458(12) 0.0090(9) 0.0116(8) 0.0100(9)
N5 0.0356(7) 0.0376(10) 0.0359(10) -0.0002(8) 0.0067(7) 0.0024(7)
O1 0.0699(10) 0.0411(10) 0.0504(11) -0.0130(8) 0.0147(9) 0.0054(8)
O2 0.0527(8) 0.0477(10) 0.0498(10) -0.0089(8) 0.0144(8) 0.0138(8)
O3 0.0688(10) 0.0428(10) 0.0541(11) -0.0125(8) 0.0027(9) -0.0020(9)
O4 0.0553(10) 0.0593(12) 0.0678(13) 0.0040(10) 0.0243(9) 0.0212(9)
C1 0.0445(10) 0.0457(14) 0.0376(13) 0.0027(10) -0.0026(10) -0.0058(10)
C2 0.0342(9) 0.0504(14) 0.0406(13) 0.0063(11) 0.0034(9) 0.0017(9)
C3 0.0441(11) 0.0669(18) 0.0469(15) 0.0105(13) -0.0032(11) -0.0161(12)
C4 0.0338(10) 0.077(2) 0.0557(17) 0.0155(14) 0.0050(11) 0.0012(12)
C5 0.0669(15) 0.069(2) 0.068(2) -0.0107(16) -0.0140(15) -0.0143(15)
C6 0.0338(10) 0.087(2) 0.076(2) 0.0086(17) 0.0019(12) 0.0089(12)
C7 0.0730(18) 0.101(3) 0.074(2) -0.002(2) -0.0071(16) -0.0426(19)
C8 0.0352(12) 0.145(4) 0.105(3) 0.011(3) 0.0059(15) 0.0106(16)
C9 0.0606(13) 0.0448(14) 0.0446(14) 0.0035(11) 0.0190(11) 0.0148(11)
C10 0.0727(15) 0.0562(16) 0.0385(14) 0.0030(12) 0.0235(12) 0.0140(13)
C11 0.0500(11) 0.0443(13) 0.0379(13) 0.0038(10) 0.0085(10) 0.0021(10)
C12 0.0700(14) 0.0427(14) 0.0441(14) 0.0066(11) 0.0143(12) 0.0183(12)
C13 0.0572(12) 0.0427(13) 0.0391(13) 0.0024(10) 0.0151(11) 0.0131(11)
C14 0.0848(18) 0.0608(18) 0.0421(15) 0.0148(13) 0.0122(14) 0.0039(15)
C15 0.107(5) 0.153(11) 0.101(7) 0.069(7) 0.034(4) -0.021(5)
C16 0.164(8) 0.092(5) 0.036(3) 0.013(3) 0.002(4) 0.004(5)
C17 0.234(14) 0.066(5) 0.081(6) 0.034(4) 0.067(8) 0.067(7)
C15' 0.28(3) 0.068(8) 0.083(9) 0.039(7) 0.037(12) -0.028(13)
C16' 0.146(12) 0.32(4) 0.141(18) 0.19(2) 0.018(11) 0.055(16)
C17' 0.26(3) 0.097(10) 0.081(10) 0.018(8) 0.114(17) 0.018(14)
C18 0.0433(10) 0.0434(13) 0.0395(13) 0.0051(10) 0.0045(9) -0.0043(10)
C19 0.0491(12) 0.0518(16) 0.0620(18) -0.0020(13) 0.0085(12) 0.0007(11)
C20 0.0455(13) 0.091(3) 0.085(2) 0.0002(19) 0.0149(14) 0.0013(15)
C21 0.0526(14) 0.088(3) 0.094(3) 0.004(2) 0.0063(15) -0.0293(16)
C22 0.0725(17) 0.058(2) 0.106(3) -0.0053(19) 0.0033(18) -0.0237(16)
C23 0.0550(13) 0.0507(16) 0.0719(19) -0.0059(14) 0.0090(13) -0.0066(12)
C24 0.0447(11) 0.0519(15) 0.0471(14) 0.0149(12) 0.0099(10) 0.0083(11)
C25 0.0658(15) 0.0614(18) 0.0611(18) 0.0030(15) 0.0077(13) 0.0189(14)
C26 0.091(2) 0.065(2) 0.087(3) 0.0061(18) 0.0270(19) 0.0286(18)
C27 0.079(2) 0.091(3) 0.096(3) 0.022(2) 0.021(2) 0.041(2)
C28 0.0580(15) 0.115(3) 0.081(2) 0.028(2) -0.0014(16) 0.0297(18)
C29 0.0532(13) 0.076(2) 0.0621(19) 0.0105(15) 0.0019(13) 0.0094(14)
C30 0.0546(12) 0.0466(14) 0.0332(12) 0.0024(10) 0.0022(10) -0.0047(11)
C31 0.0603(14) 0.074(2) 0.0450(16) -0.0042(14) 0.0093(12) -0.0100(14)
C32 0.0767(18) 0.098(3) 0.0421(16) -0.0071(16) 0.0160(14) -0.0032(18)
C33 0.110(2) 0.087(2) 0.0414(17) -0.0143(16) -0.0009(17) -0.007(2)
C34 0.120(3) 0.109(3) 0.0506(19) -0.0176(19) 0.0047(19) -0.057(2)
C35 0.091(2) 0.099(3) 0.0411(16) -0.0075(16) 0.0114(15) -0.0453(19)
O5 0.112(2) 0.131(3) 0.142(3) 0.016(2) 0.013(2) 0.000(2)
C36 0.249(9) 0.135(6) 0.206(8) -0.043(6) 0.013(7) 0.017(6)
C37 0.150(5) 0.322(12) 0.279(11) -0.074(9) 0.026(6) 0.102(7)
C38 0.129(5) 0.235(10) 0.304(12) -0.019(9) 0.032(6) -0.068(6)
C39 0.150(6) 0.327(13) 0.269(12) 0.146(10) 0.098(7) 0.054(7)

loop_
_atom_type_symbol
_atom_type_description
_atom_type_scat_dispersion_real
_atom_type_scat_dispersion_imag
_atom_type_scat_source
C C 0.0033 0.0016 'International Tables Vol C Tables 4.2.6.8 and 6.1.1.4'
H H 0.0000 0.0000 'International Tables Vol C Tables 4.2.6.8 and 6.1.1.4'
N N 0.0061 0.0033 'International Tables Vol C Tables 4.2.6.8 and 6.1.1.4'
O O 0.0106 0.0060 'International Tables Vol C Tables 4.2.6.8 and 6.1.1.4'
Co Co 0.3494 0.9721 'International Tables Vol C Tables 4.2.6.8 and 6.1.1.4'
Sn Sn -0.6537 1.4246 'International Tables Vol C Tables 4.2.6.8 and 6.1.1.4'

loop_
_geom_angle_atom_site_label_1
_geom_angle_atom_site_label_2
_geom_angle_atom_site_label_3
_geom_angle
C18 Sn1 C24 109.26(8)
C18 Sn1 C30 103.62(8)
C24 Sn1 C30 106.13(10)
C18 Sn1 Co1 109.89(5)
C24 Sn1 Co1 111.15(6)
C30 Sn1 Co1 116.37(6)
N2 Co1 N4 175.51(8)
N2 Co1 N3 98.20(8)
N4 Co1 N3 81.71(9)
N2 Co1 N1 81.46(8)
N4 Co1 N1 98.44(9)
N3 Co1 N1 177.70(8)
N2 Co1 N5 92.21(7)
N4 Co1 N5 92.28(8)
N3 Co1 N5 90.95(8)
N1 Co1 N5 91.34(8)
N2 Co1 Sn1 86.42(6)
N4 Co1 Sn1 89.10(6)
N3 Co1 Sn1 90.91(6)
N1 Co1 Sn1 86.79(6)
N5 Co1 Sn1 177.83(5)
C1 N1 O1 120.81(19)
C1 N1 Co1 116.30(16)
O1 N1 Co1 122.71(14)
C2 N2 O2 120.38(17)
C2 N2 Co1 116.46(15)
O2 N2 Co1 123.02(13)
C3 N3 O3 120.4(2)
C3 N3 Co1 115.86(19)
O3 N3 Co1 123.46(13)
C4 N4 O4 120.1(2)
C4 N4 Co1 116.35(18)
O4 N4 Co1 123.43(15)
C13 N5 C9 116.1(2)
C13 N5 Co1 121.49(15)
C9 N5 Co1 122.44(15)
N1 C1 C2 112.2(2)
N1 C1 C5 124.0(2)
C2 C1 C5 123.7(2)
N2 C2 C1 112.91(18)
N2 C2 C6 123.2(2)
C1 C2 C6 123.9(2)
N3 C3 C4 112.8(2)
N3 C3 C7 121.8(3)
C4 C3 C7 125.5(2)
N4 C4 C3 113.08(19)
N4 C4 C8 121.8(3)
C3 C4 C8 125.1(3)
N5 C9 C10 123.5(2)
C9 C10 C11 121.0(2)
C12 C11 C10 114.8(2)
C12 C11 C14 123.1(2)
C10 C11 C14 122.1(2)
C13 C12 C11 121.1(2)
N5 C13 C12 123.5(2)
C17' C14 C17 131.0(4)
C17' C14 C11 113.5(3)
C17 C14 C11 115.4(4)
C17' C14 C15' 110.5(9)
C17 C14 C15' 53.5(7)
C11 C14 C15' 106.9(5)
C17' C14 C16' 114.2(11)
C17 C14 C16' 52.7(10)
C11 C14 C16' 105.1(5)
C15' C14 C16' 106.1(12)
C17' C14 C16 53.7(7)
C17 C14 C16 109.6(6)
C11 C14 C16 108.4(3)
C15' C14 C16 144.7(5)
C16' C14 C16 64.7(11)
C17' C14 C15 51.4(7)
C17 C14 C15 110.0(6)
C11 C14 C15 108.5(3)
C15' C14 C15 63.4(8)
C16' C14 C15 146.3(5)
C16 C14 C15 104.3(6)
C19 C18 C23 116.54(13)
C19 C18 Sn1 120.77(7)
C23 C18 Sn1 122.68(15)
C18 C19 C20 122.01(18)
C21 C20 C19 119.6(3)
C22 C21 C20 120.2(3)
C21 C22 C23 120.4(3)
C22 C23 C18 121.1(3)
C25 C24 C29 117.0(2)
C25 C24 Sn1 122.41(18)
C29 C24 Sn1 120.5(2)
C24 C25 C26 121.5(3)
C27 C26 C25 120.3(4)
C26 C27 C28 119.9(3)
C27 C28 C29 120.5(3)
C24 C29 C28 120.8(3)
C35 C30 C31 116.6(2)
C35 C30 Sn1 123.4(2)
C31 C30 Sn1 119.92(18)
C30 C31 C32 121.6(3)
C33 C32 C31 120.5(3)
C32 C33 C34 119.6(3)
C33 C34 C35 119.9(3)
C30 C35 C34 121.7(3)
C38 O5 C36 116.1(6)
C37 C36 O5 114.4(7)
O5 C38 C39 115.9(8)

loop_
_geom_bond_atom_site_label_1
_geom_bond_atom_site_label_2
_geom_bond_distance
Sn1 C18 2.1505(16)
Sn1 C24 2.155(2)
Sn1 C30 2.156(2)
Sn1 Co1 2.5568(3)
Co1 N2 1.8724(16)
Co1 N4 1.8729(17)
Co1 N3 1.8786(19)
Co1 N1 1.8801(18)
Co1 N5 2.0564(18)
N1 C1 1.301(3)
N1 O1 1.346(2)
N2 C2 1.293(3)
N2 O2 1.360(2)
N3 C3 1.310(3)
N3 O3 1.331(3)
N4 C4 1.301(3)
N4 O4 1.347(3)
N5 C13 1.328(3)
N5 C9 1.338(3)
C1 C2 1.454(3)
C1 C5 1.493(3)
C2 C6 1.501(3)
C3 C4 1.437(4)
C3 C7 1.504(4)
C4 C8 1.501(3)
C9 C10 1.371(3)
C10 C11 1.389(3)
C11 C12 1.383(3)
C11 C14 1.520(3)
C12 C13 1.378(3)
C14 C17' 1.464(3)
C14 C17 1.467(7)
C14 C15' 1.542(11)
C14 C16' 1.546(11)
C14 C16 1.547(6)
C14 C15 1.551(6)
C18 C19 1.3786
C18 C23 1.395(3)
C19 C20 1.386(3)
C20 C21 1.359(5)
C21 C22 1.354(5)
C22 C23 1.381(4)
C24 C25 1.381(4)
C24 C29 1.385(3)
C25 C26 1.388(4)
C26 C27 1.350(5)
C27 C28 1.360(5)
C28 C29 1.391(4)
C30 C35 1.379(4)
C30 C31 1.383(4)
C31 C32 1.386(4)
C32 C33 1.350(5)
C33 C34 1.365(5)
C34 C35 1.392(4)
O5 C38 1.326(7)
O5 C36 1.389(7)
C36 C37 1.341(8)
C38 C39 1.347(10)
